data_7107408
loop_
_publ_author_name
'Christian Unkelbach'
'Bors C. Abele'
'Klaus Lehmen'
'Daniel Schildbach'
'Benedikt Waerder'
'Kerstin Wild'
'Carsten Strohmann'

_publ_section_title
;
 A diastereomerically enriched, dimeric organolithium compound and the
 stereochemical course of its transformations
;
_journal_name_full Chem.Commun.
_journal_page_first 2492
_journal_page_last 2494
_journal_paper_doi 10.1039/c1cc15872d
_journal_volume 48
_journal_year 2012
_chemical_absolute_configuration ad
_chemical_formula_sum 'C42 H56 Li2 N2 O2 Si2'
_chemical_formula_weight 690.94
_chemical_name_systematic
;
?
;
_space_group_IT_number 5
_symmetry_cell_setting monoclinic
_symmetry_space_group_name_Hall 'C 2y'
_symmetry_space_group_name_H-M 'C 1 2 1'
_atom_sites_solution_hydrogens geom
_atom_sites_solution_primary direct
_atom_sites_solution_secondary difmap
_audit_creation_date 2009-08-20T13:55:42-00:00
_audit_creation_method 'WinGX routine CIF_UPDATE'
_cell_angle_alpha 90.00
_cell_angle_beta 95.48(3)
_cell_angle_gamma 90.00
_cell_formula_units_Z 2
_cell_length_a 20.016(5)
_cell_length_b 11.190(2)
_cell_length_c 9.266(2)
_cell_measurement_reflns_used 4238
_cell_measurement_temperature 173(2)
_cell_measurement_theta_max 25
_cell_measurement_theta_min 1.5
_cell_volume 2065.9(8)
_computing_cell_refinement 'Cell in IPDS (Stoe & Cie, 1999)'
_computing_data_collection 'Expose in IPDS (Stoe & Cie, 1999)'
_computing_data_reduction 'Integrate in IPDS (Stoe & Cie, 1999)'
_computing_molecular_graphics 'Schakal99 (Keller, 1999)'
_computing_publication_material 'SHELXL-97 (Sheldrick, 1997)'
_computing_structure_refinement 'SHELXL-97 (Sheldrick, 1997)'
_computing_structure_solution 'SHELXS-97 (Sheldrick, 1997)'
_diffrn_ambient_temperature 173(2)
_diffrn_measured_fraction_theta_full 1
_diffrn_measured_fraction_theta_max 1
_diffrn_measurement_device_type 'Stoe IPDS'
_diffrn_measurement_method phi-scans
_diffrn_radiation_monochromator graphite
_diffrn_radiation_type MoK\a
_diffrn_radiation_wavelength 0.71073
_diffrn_reflns_av_R_equivalents 0.1016
_diffrn_reflns_av_sigmaI/netI 0.0768
_diffrn_reflns_limit_h_max 26
_diffrn_reflns_limit_h_min -26
_diffrn_reflns_limit_k_max 14
_diffrn_reflns_limit_k_min -14
_diffrn_reflns_limit_l_max 12
_diffrn_reflns_limit_l_min -12
_diffrn_reflns_number 6866
_diffrn_reflns_theta_full 27.96
_diffrn_reflns_theta_max 27.96
_diffrn_reflns_theta_min 2.86
_exptl_absorpt_coefficient_mu 0.121
_exptl_absorpt_correction_T_max 1.00000
_exptl_absorpt_correction_T_min 0.90996
_exptl_absorpt_correction_type numerical
_exptl_absorpt_process_details 'FACEIT in IPDS (Stoe & Cie, 1999)'
_exptl_crystal_density_diffrn 1.111
_exptl_crystal_density_method 'not measured'
_exptl_crystal_F_000 744
_exptl_crystal_size_max 0.3
_exptl_crystal_size_mid 0.2
_exptl_crystal_size_min 0.2
_refine_diff_density_max 0.392
_refine_diff_density_min -0.482
_refine_diff_density_rms 0.058
_refine_ls_abs_structure_details 'Flack H D (1983), Acta Cryst. A39, 876-881'
_refine_ls_abs_structure_Flack -0.13(11)
_refine_ls_extinction_method none
_refine_ls_goodness_of_fit_all 1.058
_refine_ls_hydrogen_treatment mixed
_refine_ls_matrix_type full
_refine_ls_number_parameters 230
_refine_ls_number_reflns 4871
_refine_ls_number_restraints 0
_refine_ls_restrained_S_all 1.058
_refine_ls_R_factor_all 0.0526
_refine_ls_R_factor_obs 0.0476
_refine_ls_shift/esd_max 0.003
_refine_ls_shift/esd_mean 0.000
_refine_ls_structure_factor_coef Fsqd
_refine_ls_weighting_details 'calc w=1/[\s^2^(Fo^2^)+(0.0378P)^2^+0.0000P] where P=(Fo^2^+2Fc^2^)/3'
_refine_ls_weighting_scheme calc
_refine_ls_wR_factor_all 0.1293
_refine_ls_wR_factor_obs 0.1253
_reflns_number_gt 4444
_reflns_number_total 4871
_reflns_threshold_expression >2sigma(I)
_cod_data_source_file c1cc15872d.txt
_cod_data_source_block cu080208
_cod_original_cell_volume 2066.0(9)
_cod_original_sg_symbol_H-M C2
_cod_database_code 7107408

loop_
_symmetry_equiv_pos_as_xyz
'x, y, z'
'-x, y, -z'
'x+1/2, y+1/2, z'
'-x+1/2, y+1/2, -z'

loop_
_atom_site_aniso_label
_atom_site_aniso_U_11
_atom_site_aniso_U_22
_atom_site_aniso_U_33
_atom_site_aniso_U_23
_atom_site_aniso_U_13
_atom_site_aniso_U_12
Si 0.0206(2) 0.0307(2) 0.0200(2) 0.0002(2) -0.00284(13) -0.0003(2)
O 0.0357(8) 0.0444(8) 0.0419(8) -0.0105(7) 0.0060(6) -0.0002(6)
N 0.0244(7) 0.0497(10) 0.0188(6) -0.0031(6) 0.0018(5) -0.0045(6)
Li 0.0262(14) 0.041(2) 0.0211(13) -0.0039(12) 0.0000(10) -0.0016(12)
C1 0.0237(8) 0.0306(9) 0.0201(7) 0.0004(6) -0.0016(6) -0.0011(6)
C2 0.0395(11) 0.0330(10) 0.0444(11) 0.0050(9) -0.0061(9) -0.0011(9)
C3 0.0294(9) 0.0305(9) 0.0243(8) 0.0011(7) -0.0037(6) -0.0012(7)
C4 0.0367(11) 0.0369(11) 0.0601(14) 0.0066(10) 0.0108(9) 0.0011(9)
C5 0.0455(14) 0.0458(13) 0.079(2) 0.0051(14) 0.0160(13) 0.0129(11)
C6 0.0519(13) 0.0311(10) 0.0583(14) -0.0012(10) -0.0122(10) 0.0056(10)
C7 0.0451(13) 0.0333(12) 0.081(2) 0.0079(11) -0.0080(12) -0.0079(9)
C8 0.0306(10) 0.0409(13) 0.0641(15) 0.0066(11) 0.0016(9) -0.0054(9)
C9 0.0257(7) 0.0420(10) 0.0261(7) 0.0046(8) -0.0027(6) -0.0061(9)
C10 0.0322(10) 0.0614(14) 0.0241(8) 0.0008(9) -0.0026(7) -0.0144(9)
C11 0.0455(13) 0.092(2) 0.0237(9) 0.0052(11) -0.0111(9) -0.0319(14)
C12 0.0459(14) 0.102(3) 0.0449(13) 0.0308(15) -0.0261(10) -0.0186(14)
C13 0.049(2) 0.077(2) 0.075(2) 0.024(2) -0.0312(14) 0.0078(14)
C14 0.0427(12) 0.0528(14) 0.0545(13) 0.0030(11) -0.0223(10) 0.0084(11)
C15 0.0203(8) 0.0460(10) 0.0253(8) 0.0001(7) 0.0003(6) 0.0002(7)
C16 0.0356(10) 0.076(2) 0.0300(9) -0.0177(11) 0.0148(8) -0.0126(11)
C17 0.056(2) 0.106(3) 0.0190(9) -0.0070(12) 0.0064(9) -0.030(2)
C18 0.0393(12) 0.112(3) 0.0207(9) 0.0124(12) -0.0002(8) -0.0067(14)
C19 0.0317(10) 0.0638(14) 0.0281(9) 0.0104(9) -0.0012(8) -0.0078(9)
C20 0.0352(12) 0.071(2) 0.0578(15) -0.0335(14) 0.0144(10) -0.0002(11)
C21 0.065(2) 0.0452(14) 0.080(2) -0.0067(14) 0.0096(15) 0.0071(13)

loop_
_atom_site_label
_atom_site_type_symbol
_atom_site_fract_x
_atom_site_fract_y
_atom_site_fract_z
_atom_site_U_iso_or_equiv
_atom_site_thermal_displace_type
_atom_site_occupancy
_atom_site_calc_flag
_atom_site_refinement_flags
Si Si 0.36017(2) 0.47461(4) 0.36832(4) 0.02407(12) Uani 1 d .
O O 0.41927(8) 0.7385(2) 0.6901(2) 0.0405(4) Uani 1 d .
N N 0.37283(8) 0.5084(2) 0.6728(2) 0.0310(4) Uani 1 d .
Li Li 0.4574(2) 0.5936(3) 0.5893(3) 0.0297(6) Uani 1 d .
C1 C 0.42891(8) 0.5783(2) 0.3457(2) 0.0250(3) Uani 1 d .
H1 H 0.4578(13) 0.5515(24) 0.2672(27) 0.033(6) Uiso 1 d .
C2 C 0.40406(12) 0.7053(2) 0.2995(3) 0.0396(5) Uani 1 d .
H2A H 0.44277(12) 0.7571(2) 0.2890(3) 0.048 Uiso 1 calc R
H2B H 0.37752(12) 0.7383(2) 0.3737(3) 0.048 Uiso 1 calc R
H2C H 0.37618(12) 0.7006(2) 0.2068(3) 0.048 Uiso 1 calc R
C3 C 0.38690(9) 0.3130(2) 0.3687(2) 0.0284(4) Uani 1 d .
C4 C 0.44876(12) 0.2788(2) 0.3282(3) 0.0442(5) Uani 1 d .
H4 H 0.48017(12) 0.3386(2) 0.3076(3) 0.053 Uiso 1 calc R
C5 C 0.46631(15) 0.1583(3) 0.3167(4) 0.0562(7) Uani 1 d .
H5 H 0.50884(15) 0.1370(3) 0.2869(4) 0.067 Uiso 1 calc R
C6 C 0.42181(14) 0.0708(2) 0.3486(3) 0.0482(6) Uani 1 d .
H6 H 0.43358(14) -0.0110(2) 0.3410(3) 0.058 Uiso 1 calc R
C7 C 0.36080(14) 0.1016(2) 0.3912(4) 0.0539(7) Uani 1 d .
H7 H 0.33011(14) 0.0411(2) 0.4136(4) 0.065 Uiso 1 calc R
C8 C 0.34348(12) 0.2211(2) 0.4018(3) 0.0454(5) Uani 1 d .
H8 H 0.30091(12) 0.2411(2) 0.4323(3) 0.054 Uiso 1 calc R
C9 C 0.28473(9) 0.4829(2) 0.2263(2) 0.0316(4) Uani 1 d .
C10 C 0.27609(11) 0.3999(2) 0.1133(2) 0.0396(5) Uani 1 d .
H10 H 0.30656(11) 0.3349(2) 0.1114(2) 0.047 Uiso 1 calc R
C11 C 0.22341(13) 0.4102(3) 0.0023(2) 0.0548(8) Uani 1 d .
H11 H 0.21836(13) 0.3532(3) -0.0739(2) 0.066 Uiso 1 calc R
C12 C 0.17880(14) 0.5051(3) 0.0060(3) 0.0662(10) Uani 1 d .
H12 H 0.14305(14) 0.5131(3) -0.0685(3) 0.079 Uiso 1 calc R
C13 C 0.1859(2) 0.5873(3) 0.1160(4) 0.0694(9) Uani 1 d .
H13 H 0.1552(2) 0.6520(3) 0.1175(4) 0.083 Uiso 1 calc R
C14 C 0.23833(13) 0.5756(3) 0.2259(3) 0.0517(6) Uani 1 d .
H14 H 0.24244(13) 0.6324(3) 0.3025(3) 0.062 Uiso 1 calc R
C15 C 0.32256(9) 0.5105(2) 0.5448(2) 0.0307(4) Uani 1 d .
H15A H 0.30161(9) 0.5907(2) 0.5368(2) 0.037 Uiso 1 calc R
H15B H 0.28682(9) 0.4518(2) 0.5593(2) 0.037 Uiso 1 calc R
C16 C 0.35563(12) 0.5852(3) 0.7945(2) 0.0465(6) Uani 1 d .
H16 H 0.30905(12) 0.5662(3) 0.8178(2) 0.056 Uiso 1 calc R
C17 C 0.40607(15) 0.5426(4) 0.9199(2) 0.0603(9) Uani 1 d .
H17A H 0.44813(15) 0.5895(4) 0.9233(2) 0.072 Uiso 1 calc R
H17B H 0.38689(15) 0.5508(4) 1.0140(2) 0.072 Uiso 1 calc R
C18 C 0.41907(13) 0.4125(3) 0.8871(2) 0.0574(8) Uani 1 d .
H18A H 0.40265(13) 0.3600(3) 0.9622(2) 0.069 Uiso 1 calc R
H18B H 0.46763(13) 0.3979(3) 0.8829(2) 0.069 Uiso 1 calc R
C19 C 0.38010(11) 0.3892(3) 0.7388(2) 0.0415(5) Uani 1 d .
H19A H 0.40547(11) 0.3352(3) 0.6793(2) 0.050 Uiso 1 calc R
H19B H 0.33569(11) 0.3533(3) 0.7501(2) 0.050 Uiso 1 calc R
C20 C 0.35978(12) 0.7164(3) 0.7577(3) 0.0542(7) Uani 1 d .
H20A H 0.32014(12) 0.7398(3) 0.6916(3) 0.065 Uiso 1 calc R
H20B H 0.35999(12) 0.7648(3) 0.8472(3) 0.065 Uiso 1 calc R
C21 C 0.4286(2) 0.8619(3) 0.6658(4) 0.0632(8) Uani 1 d .
H21A H 0.4700(2) 0.8738(3) 0.6191(4) 0.076 Uiso 1 calc R
H21B H 0.4318(2) 0.9045(3) 0.7587(4) 0.076 Uiso 1 calc R
H21C H 0.3904(2) 0.8929(3) 0.6028(4) 0.076 Uiso 1 calc R

loop_
_atom_type_symbol
_atom_type_description
_atom_type_scat_dispersion_real
_atom_type_scat_dispersion_imag
_atom_type_scat_source
C C 0.0033 0.0016 'International Tables Vol C Tables 4.2.6.8 and 6.1.1.4'
H H 0 0 'International Tables Vol C Tables 4.2.6.8 and 6.1.1.4'
N N 0.0061 0.0033 'International Tables Vol C Tables 4.2.6.8 and 6.1.1.4'
Si Si 0.0817 0.0704 'International Tables Vol C Tables 4.2.6.8 and 6.1.1.4'
Li Li -0.0003 0.0001 'International Tables Vol C Tables 4.2.6.8 and 6.1.1.4'

loop_
_geom_angle_atom_site_label_1
_geom_angle_atom_site_label_2
_geom_angle_atom_site_label_3
_geom_angle
_geom_angle_site_symmetry_1
_geom_angle_site_symmetry_3
C1 Si C3 113.14(8) . .
C1 Si C15 109.14(9) . .
C3 Si C15 109.59(9) . .
C1 Si C9 116.41(8) . .
C3 Si C9 104.68(9) . .
C15 Si C9 103.31(8) . .
C1 Si Li 49.45(8) . .
C3 Si Li 105.01(9) . .
C15 Si Li 66.69(9) . .
C9 Si Li 150.30(10) . .
C21 O C20 111.7(2) . .
C21 O Li 129.6(2) . .
C20 O Li 115.3(2) . .
C19 N C15 112.4(2) . .
C19 N C16 103.3(2) . .
C15 N C16 114.2(2) . .
C19 N Li 120.2(2) . .
C15 N Li 101.71(13) . .
C16 N Li 105.3(2) . .
O Li N 81.22(13) . .
O Li C1 116.1(2) . .
N Li C1 101.08(14) . .
O Li C1 109.86(15) . 2_656
N Li C1 131.7(2) . 2_656
C1 Li C1 113.60(14) . 2_656
O Li Li 127.62(11) . 2_656
N Li Li 148.52(14) . 2_656
C1 Li Li 57.60(12) . 2_656
C1 Li Li 56.69(13) 2_656 2_656
O Li Si 114.59(13) . .
N Li Si 64.34(9) . .
C1 Li Si 37.49(7) . .
C1 Li Si 134.91(14) 2_656 .
Li Li Si 89.27(13) 2_656 .
C2 C1 Si 112.84(13) . .
C2 C1 Li 104.3(2) . .
Si C1 Li 93.06(11) . .
C2 C1 Li 106.68(15) . 2_656
Si C1 Li 138.81(12) . 2_656
Li C1 Li 65.71(14) . 2_656
C4 C3 C8 116.6(2) . .
C4 C3 Si 121.7(2) . .
C8 C3 Si 121.6(2) . .
C3 C4 C5 121.7(2) . .
C6 C5 C4 119.8(2) . .
C7 C6 C5 120.0(2) . .
C6 C7 C8 120.0(2) . .
C7 C8 C3 121.9(2) . .
C14 C9 C10 117.3(2) . .
C14 C9 Si 121.4(2) . .
C10 C9 Si 121.2(2) . .
C9 C10 C11 121.6(3) . .
C12 C11 C10 118.9(3) . .
C13 C12 C11 120.7(2) . .
C12 C13 C14 119.8(3) . .
C9 C14 C13 121.7(3) . .
N C15 Si 112.93(12) . .
N C16 C20 111.7(2) . .
N C16 C17 102.2(2) . .
C20 C16 C17 115.1(2) . .
C18 C17 C16 105.0(2) . .
C17 C18 C19 105.1(2) . .
N C19 C18 103.9(2) . .
O C20 C16 109.6(2) . .

loop_
_geom_bond_atom_site_label_1
_geom_bond_atom_site_label_2
_geom_bond_distance
_geom_bond_site_symmetry_2
Si C1 1.827(2) .
Si C3 1.886(2) .
Si C15 1.908(2) .
Si C9 1.908(2) .
Si Li 2.998(3) .
O C21 1.414(4) .
O C20 1.419(3) .
O Li 2.054(4) .
N C19 1.468(3) .
N C15 1.480(2) .
N C16 1.485(3) .
N Li 2.150(4) .
Li C1 2.281(3) .
Li C1 2.305(4) 2_656
Li Li 2.488(6) 2_656
C1 C2 1.552(3) .
C1 Li 2.305(4) 2_656
C3 C4 1.382(3) .
C3 C8 1.399(3) .
C4 C5 1.400(4) .
C5 C6 1.374(4) .
C6 C7 1.363(4) .
C7 C8 1.387(4) .
C9 C14 1.392(4) .
C9 C10 1.398(3) .
C10 C11 1.405(3) .
C11 C12 1.390(5) .
C12 C13 1.370(5) .
C13 C14 1.398(3) .
C16 C20 1.511(5) .
C16 C17 1.540(4) .
C17 C18 1.516(5) .
C18 C19 1.536(3) .
